data_7238988
loop_
_publ_author_name
'Radhakrishnan, K.'
'Burgula, Laxmi Narayana'
'Kundu, Lal Mohan'

_publ_section_title
;
 Watson--Crick and Hoogsteen tri-base pairing: a co-crystal structure of a
 2&#x2009;:&#x2009;1 complex of 6-isopropyluracil and adenine nucleobases
;
_journal_issue 20
_journal_name_full 'RSC Advances'
_journal_page_first 7282
_journal_paper_doi 10.1039/c3ra40766g
_journal_volume 3
_journal_year 2013
_chemical_formula_moiety '2(C7 H10 N2 O2), C5 H5 N5, 4(O)'
_chemical_formula_sum 'C19 H25 N9 O8'
_chemical_formula_weight 507.48
_space_group_IT_number 2
_space_group_name_Hall '-P 1'
_space_group_name_H-M_alt 'P -1'
_symmetry_cell_setting triclinic
_symmetry_space_group_name_H-M 'P -1'
_atom_sites_solution_hydrogens geom
_atom_sites_solution_primary direct
_atom_sites_solution_secondary difmap
_audit_creation_method SHELXL-97
_cell_angle_alpha 89.971(10)
_cell_angle_beta 69.525(10)
_cell_angle_gamma 63.586(11)
_cell_formula_units_Z 2
_cell_length_a 10.8173(19)
_cell_length_b 11.0856(19)
_cell_length_c 13.235(2)
_cell_measurement_reflns_used 4419
_cell_measurement_temperature 296(2)
_cell_measurement_theta_max 21.12
_cell_measurement_theta_min 2.13
_cell_volume 1308.7(4)
_computing_cell_refinement 'Bruker SMART'
_computing_data_collection 'Bruker SMART'
_computing_data_reduction 'Bruker SMART'
_computing_molecular_graphics 'Bruker SHELXTL'
_computing_publication_material 'Bruker SHELXTL'
_computing_structure_refinement 'SHELXL-97 (Sheldrick, 1997)'
_computing_structure_solution 'SHELXS-97 (Sheldrick, 1990)'
_diffrn_ambient_temperature 296(2)
_diffrn_measured_fraction_theta_full 1.00
_diffrn_measured_fraction_theta_max 1.00
_diffrn_measurement_device_type 'CCD area detector'
_diffrn_measurement_method 'phi and omega scans'
_diffrn_radiation_monochromator graphite
_diffrn_radiation_source 'fine-focus sealed tube'
_diffrn_radiation_type MoK\a
_diffrn_radiation_wavelength 0.71073
_diffrn_reflns_av_R_equivalents 0.1035
_diffrn_reflns_av_sigmaI/netI 0.0706
_diffrn_reflns_limit_h_max 12
_diffrn_reflns_limit_h_min -12
_diffrn_reflns_limit_k_max 13
_diffrn_reflns_limit_k_min -12
_diffrn_reflns_limit_l_max 14
_diffrn_reflns_limit_l_min -15
_diffrn_reflns_number 14288
_diffrn_reflns_theta_full 24.94
_diffrn_reflns_theta_max 24.94
_diffrn_reflns_theta_min 1.67
_exptl_absorpt_coefficient_mu 0.102
_exptl_absorpt_correction_T_max 0.972
_exptl_absorpt_correction_T_min 0.959
_exptl_absorpt_correction_type multi-scan
_exptl_absorpt_process_details multi-scan
_exptl_crystal_colour colorless
_exptl_crystal_density_diffrn 1.288
_exptl_crystal_density_method 'not measured'
_exptl_crystal_description block
_exptl_crystal_F_000 532
_exptl_crystal_size_max 0.45
_exptl_crystal_size_mid 0.34
_exptl_crystal_size_min 0.28
_refine_diff_density_max 0.697
_refine_diff_density_min -0.239
_refine_diff_density_rms 0.061
_refine_ls_extinction_coef 0.013(3)
_refine_ls_extinction_expression Fc^*^=kFc[1+0.001xFc^2^\l^3^/sin(2\q)]^-1/4^
_refine_ls_extinction_method SHELXL
_refine_ls_goodness_of_fit_ref 0.892
_refine_ls_hydrogen_treatment constr
_refine_ls_matrix_type full
_refine_ls_number_parameters 330
_refine_ls_number_reflns 4584
_refine_ls_number_restraints 0
_refine_ls_restrained_S_all 0.892
_refine_ls_R_factor_all 0.0890
_refine_ls_R_factor_gt 0.0645
_refine_ls_shift/su_max 0.000
_refine_ls_shift/su_mean 0.000
_refine_ls_structure_factor_coef Fsqd
_refine_ls_weighting_details 'calc w=1/[\s^2^(Fo^2^)+(0.1000P)^2^+1.0000P] where P=(Fo^2^+2Fc^2^)/3'
_refine_ls_weighting_scheme calc
_refine_ls_wR_factor_gt 0.1749
_refine_ls_wR_factor_ref 0.1892
_reflns_number_gt 2733
_reflns_number_total 4584
_reflns_threshold_expression >2sigma(I)
_cod_data_source_file c3ra40766g.txt
_cod_data_source_block 6iprAdenine
_cod_depositor_comments
;
The following automatic conversions were performed:

data item '_symmetry_cell_setting' value 'Triclinic' was changed to
'triclinic' in accordance with the
/home/saulius/struct/COD-crude-data/automatic-downloads/DataCite-retrospective/RSC/depositions/lib/dictionaries/cif_core.dic
dictionary named 'cif_core.dic' version 2.4.2 last updated on
2011-04-26.

Automatic conversion script
Id: cif_fix_values 6909 2019-04-08 15:41:33Z antanas 
;
_cod_original_sg_symbol_H-M P-1
_cod_database_code 7238988

loop_
_symmetry_equiv_pos_as_xyz
'x, y, z'
'-x, -y, -z'

loop_
_atom_site_label
_atom_site_type_symbol
_atom_site_fract_x
_atom_site_fract_y
_atom_site_fract_z
_atom_site_U_iso_or_equiv
_atom_site_adp_type
_atom_site_occupancy
_atom_site_symmetry_multiplicity
_atom_site_calc_flag
_atom_site_refinement_flags
C1 C 0.7818(4) 0.7787(4) 0.2115(3) 0.0738(11) Uani 1 1 d .
H1 H 0.8383 0.7534 0.2589 0.089 Uiso 1 1 calc R
C3 C 0.8744(5) 0.6688(4) 0.1069(4) 0.0955(14) Uani 1 1 d .
H3A H 0.8314 0.6986 0.0533 0.143 Uiso 1 1 calc R
H3B H 0.8741 0.5847 0.1237 0.143 Uiso 1 1 calc R
H3C H 0.9756 0.6544 0.0781 0.143 Uiso 1 1 calc R
C2 C 0.7628(6) 0.9135(5) 0.1872(4) 0.125(2) Uani 1 1 d .
H2A H 0.7199 0.9359 0.1330 0.188 Uiso 1 1 calc R
H2B H 0.8586 0.9114 0.1597 0.188 Uiso 1 1 calc R
H2C H 0.6974 0.9815 0.2530 0.188 Uiso 1 1 calc R
O1 O 0.3576(2) 0.6845(2) 0.28699(18) 0.0607(6) Uani 1 1 d .
O2 O 0.3511(3) 0.9600(3) 0.54296(19) 0.0664(7) Uani 1 1 d .
C6 C 0.6301(4) 0.7877(3) 0.2759(3) 0.0533(8) Uani 1 1 d .
N1 N 0.3597(3) 0.8186(2) 0.4137(2) 0.0474(7) Uani 1 1 d .
H1A H 0.2750 0.8266 0.4575 0.057 Uiso 1 1 calc R
N51 N 0.5550(3) 0.8669(3) 0.3800(2) 0.0547(7) Uani 1 1 d .
H9 H 0.5970 0.9062 0.4010 0.066 Uiso 1 1 calc R
C61 C 0.5666(4) 0.7252(3) 0.2412(3) 0.0535(8) Uani 1 1 d .
H3 H 0.6152 0.6730 0.1710 0.064 Uiso 1 1 calc R
C8 C 0.4180(4) 0.8865(3) 0.4515(3) 0.0508(8) Uani 1 1 d .
C10 C 0.4245(3) 0.7385(3) 0.3118(2) 0.0464(8) Uani 1 1 d .
N5 N 0.8623(3) 0.9727(3) 0.7172(2) 0.0515(7) Uani 1 1 d .
H5 H 0.8035 1.0255 0.7801 0.062 Uiso 1 1 calc R
N4 N 1.0660(3) 0.8695(3) 0.5599(2) 0.0505(7) Uani 1 1 d .
C13 C 0.9620(3) 0.8259(3) 0.5660(3) 0.0475(8) Uani 1 1 d .
C12 C 0.8364(3) 0.8882(3) 0.6634(2) 0.0463(7) Uani 1 1 d .
C11 C 0.9986(4) 0.9579(3) 0.6526(3) 0.0539(8) Uani 1 1 d .
H11 H 1.0410 1.0062 0.6720 0.065 Uiso 1 1 calc R
C14 C 0.7310(4) 0.7767(4) 0.6210(3) 0.0635(9) Uani 1 1 d .
H14 H 0.6519 0.7567 0.6382 0.076 Uiso 1 1 calc R
N7 N 0.8430(3) 0.7103(3) 0.5247(2) 0.0561(7) Uani 1 1 d .
N6 N 0.7149(3) 0.8680(3) 0.6970(2) 0.0591(7) Uani 1 1 d .
C15 C 0.9650(4) 0.7327(3) 0.4937(3) 0.0514(8) Uani 1 1 d .
N8 N 1.0791(3) 0.6654(3) 0.3966(2) 0.0649(8) Uani 1 1 d .
H8A H 1.0751 0.6090 0.3547 0.078 Uiso 1 1 calc R
H8B H 1.1561 0.6786 0.3762 0.078 Uiso 1 1 calc R
C16 C 0.7566(3) 0.2568(3) 0.2173(2) 0.0491(8) Uani 1 1 d .
H16 H 0.7347 0.1966 0.2668 0.059 Uiso 1 1 calc R
C18 C 0.6171(4) 0.3421(4) 0.1935(3) 0.0739(11) Uani 1 1 d .
H18A H 0.5350 0.3983 0.2605 0.111 Uiso 1 1 calc R
H18B H 0.5921 0.2822 0.1625 0.111 Uiso 1 1 calc R
H18C H 0.6367 0.3993 0.1426 0.111 Uiso 1 1 calc R
C17 C 0.8873(4) 0.1656(4) 0.1118(3) 0.0656(10) Uani 1 1 d .
H17A H 0.9136 0.2217 0.0624 0.098 Uiso 1 1 calc R
H17B H 0.8588 0.1111 0.0780 0.098 Uiso 1 1 calc R
H17C H 0.9719 0.1065 0.1284 0.098 Uiso 1 1 calc R
C19 C 0.6906(3) 0.5138(3) 0.4386(2) 0.0447(7) Uani 1 1 d .
C20 C 0.9386(3) 0.4479(3) 0.2994(2) 0.0477(8) Uani 1 1 d .
O4 O 1.0517(2) 0.4640(2) 0.27090(19) 0.0640(7) Uani 1 1 d .
O3 O 0.5890(2) 0.5850(2) 0.52687(18) 0.0599(6) Uani 1 1 d .
C21 C 0.7915(3) 0.3464(3) 0.2754(2) 0.0431(7) Uani 1 1 d .
N10 N 0.8214(3) 0.5210(2) 0.39778(19) 0.0458(6) Uani 1 1 d .
H10 H 0.8312 0.5756 0.4367 0.055 Uiso 1 1 calc R
N50 N 0.6812(3) 0.4242(2) 0.37550(19) 0.0455(6) Uani 1 1 d .
H23 H 0.6013 0.4153 0.3995 0.055 Uiso 1 1 calc R
C60 C 0.9189(3) 0.3572(3) 0.2373(2) 0.0491(8) Uani 1 1 d .
H11A H 0.9944 0.3053 0.1700 0.059 Uiso 1 1 calc R
O5 O 0.7173(3) 0.1257(3) 0.9287(2) 0.0796(8) Uani 1 1 d .
O6 O 0.6327(3) 0.4042(3) 0.9144(2) 0.0884(9) Uani 1 1 d .
O7 O 0.2857(3) 0.3902(3) 0.0701(2) 0.1003(10) Uani 1 1 d .
O8 O 0.4601(4) 0.1140(3) 0.0742(2) 0.1066(11) Uani 1 1 d .

loop_
_atom_site_aniso_label
_atom_site_aniso_U_11
_atom_site_aniso_U_22
_atom_site_aniso_U_33
_atom_site_aniso_U_23
_atom_site_aniso_U_13
_atom_site_aniso_U_12
C1 0.080(3) 0.088(3) 0.056(2) 0.001(2) -0.007(2) -0.056(2)
C3 0.091(3) 0.097(3) 0.083(3) -0.002(3) -0.002(3) -0.056(3)
C2 0.154(5) 0.098(4) 0.098(4) -0.003(3) 0.007(3) -0.082(4)
O1 0.0650(15) 0.0743(15) 0.0582(14) -0.0038(12) -0.0193(12) -0.0492(13)
O2 0.0667(15) 0.0898(17) 0.0502(15) -0.0138(13) -0.0080(12) -0.0543(14)
C6 0.057(2) 0.069(2) 0.0429(19) 0.0022(16) -0.0130(16) -0.0422(18)
N1 0.0498(15) 0.0600(15) 0.0429(15) -0.0001(12) -0.0137(12) -0.0381(13)
N51 0.0545(16) 0.0738(18) 0.0493(17) -0.0011(14) -0.0134(14) -0.0467(14)
C61 0.055(2) 0.066(2) 0.0430(18) -0.0025(15) -0.0126(16) -0.0370(17)
C8 0.056(2) 0.0631(19) 0.046(2) 0.0023(16) -0.0179(17) -0.0396(17)
C10 0.0541(19) 0.0520(17) 0.0448(19) 0.0046(15) -0.0212(16) -0.0331(16)
N5 0.0492(16) 0.0538(15) 0.0462(16) -0.0043(12) -0.0147(13) -0.0231(13)
N4 0.0544(16) 0.0590(15) 0.0530(17) 0.0087(14) -0.0232(13) -0.0374(13)
C13 0.0506(18) 0.0522(17) 0.0495(19) 0.0065(15) -0.0226(16) -0.0300(15)
C12 0.0469(18) 0.0476(17) 0.0442(18) -0.0001(14) -0.0173(15) -0.0226(15)
C11 0.061(2) 0.0559(19) 0.052(2) 0.0044(17) -0.0241(18) -0.0325(17)
C14 0.058(2) 0.072(2) 0.065(2) -0.0006(19) -0.0184(19) -0.0389(19)
N7 0.0545(17) 0.0661(17) 0.0542(18) -0.0048(14) -0.0135(14) -0.0397(14)
N6 0.0525(17) 0.0647(17) 0.0561(17) -0.0079(14) -0.0150(14) -0.0293(14)
C15 0.0518(19) 0.0597(19) 0.048(2) 0.0045(16) -0.0179(16) -0.0319(16)
N8 0.0608(18) 0.085(2) 0.0509(18) -0.0153(15) -0.0057(15) -0.0485(16)
C16 0.0561(19) 0.0526(18) 0.0450(18) 0.0000(14) -0.0182(15) -0.0322(16)
C18 0.072(2) 0.084(3) 0.067(2) -0.011(2) -0.032(2) -0.033(2)
C17 0.072(2) 0.068(2) 0.056(2) -0.0121(17) -0.0187(19) -0.0375(19)
C19 0.0455(18) 0.0511(17) 0.0413(18) 0.0018(15) -0.0133(15) -0.0288(15)
C20 0.0484(18) 0.0537(18) 0.0475(19) 0.0050(15) -0.0155(16) -0.0318(15)
O4 0.0513(13) 0.0794(16) 0.0641(15) -0.0064(12) -0.0072(12) -0.0448(13)
O3 0.0540(14) 0.0750(15) 0.0495(14) -0.0148(12) -0.0047(12) -0.0412(12)
C21 0.0499(18) 0.0450(16) 0.0371(17) 0.0040(13) -0.0147(14) -0.0266(14)
N10 0.0452(14) 0.0559(15) 0.0428(15) -0.0030(12) -0.0121(12) -0.0330(12)
N50 0.0473(15) 0.0555(14) 0.0403(15) -0.0021(12) -0.0118(12) -0.0338(12)
C60 0.0492(18) 0.0535(18) 0.0414(18) -0.0036(14) -0.0089(15) -0.0284(15)
O5 0.0862(19) 0.0798(17) 0.0592(16) -0.0133(13) -0.0177(14) -0.0363(15)
O6 0.112(2) 0.0914(19) 0.0689(18) 0.0079(15) -0.0338(17) -0.0550(17)
O7 0.087(2) 0.124(2) 0.081(2) -0.0129(18) -0.0079(16) -0.0618(19)
O8 0.109(2) 0.128(3) 0.0726(19) -0.0109(18) -0.0027(17) -0.072(2)

loop_
_atom_type_symbol
_atom_type_description
_atom_type_scat_dispersion_real
_atom_type_scat_dispersion_imag
_atom_type_scat_source
C C 0.0033 0.0016 'International Tables Vol C Tables 4.2.6.8 and 6.1.1.4'
H H 0.0000 0.0000 'International Tables Vol C Tables 4.2.6.8 and 6.1.1.4'
N N 0.0061 0.0033 'International Tables Vol C Tables 4.2.6.8 and 6.1.1.4'
O O 0.0106 0.0060 'International Tables Vol C Tables 4.2.6.8 and 6.1.1.4'

loop_
_geom_angle_atom_site_label_1
_geom_angle_atom_site_label_2
_geom_angle_atom_site_label_3
_geom_angle
C2 C1 C6 110.0(4)
C2 C1 C3 111.3(4)
C6 C1 C3 113.2(3)
C61 C6 N51 119.0(3)
C61 C6 C1 126.1(3)
N51 C6 C1 114.9(3)
C8 N1 C10 125.6(3)
C8 N51 C6 124.1(3)
C6 C61 C10 120.5(3)
O2 C8 N1 122.0(3)
O2 C8 N51 123.2(3)
N1 C8 N51 114.8(3)
O1 C10 N1 119.0(3)
O1 C10 C61 125.0(3)
N1 C10 C61 116.0(3)
C12 N5 C11 106.7(3)
C11 N4 C13 102.4(3)
C12 C13 N4 111.2(3)
C12 C13 C15 117.5(3)
N4 C13 C15 131.3(3)
N6 C12 N5 127.7(3)
N6 C12 C13 127.1(3)
N5 C12 C13 105.2(3)
N4 C11 N5 114.5(3)
N7 C14 N6 129.6(3)
C14 N7 C15 118.9(3)
C14 N6 C12 109.8(3)
N8 C15 N7 119.1(3)
N8 C15 C13 123.7(3)
N7 C15 C13 117.1(3)
C21 C16 C17 113.0(3)
C21 C16 C18 111.1(3)
C17 C16 C18 110.0(3)
O3 C19 N50 123.2(3)
O3 C19 N10 121.5(3)
N50 C19 N10 115.4(3)
O4 C20 N10 119.1(3)
O4 C20 C60 125.0(3)
N10 C20 C60 115.9(3)
C60 C21 N50 118.7(3)
C60 C21 C16 125.7(3)
N50 C21 C16 115.6(3)
C19 N10 C20 125.2(2)
C19 N50 C21 124.2(2)
C21 C60 C20 120.6(3)

loop_
_geom_bond_atom_site_label_1
_geom_bond_atom_site_label_2
_geom_bond_distance
C1 C2 1.467(6)
C1 C6 1.518(5)
C1 C3 1.533(5)
O1 C10 1.242(3)
O2 C8 1.232(4)
C6 C61 1.344(4)
C6 N51 1.383(4)
N1 C8 1.363(4)
N1 C10 1.373(4)
N51 C8 1.368(4)
C61 C10 1.432(4)
N5 C12 1.355(4)
N5 C11 1.355(4)
N4 C11 1.317(4)
N4 C13 1.389(4)
C13 C12 1.387(4)
C13 C15 1.389(4)
C12 N6 1.352(4)
C14 N7 1.327(4)
C14 N6 1.338(4)
N7 C15 1.373(4)
C15 N8 1.344(4)
C16 C21 1.503(4)
C16 C17 1.524(4)
C16 C18 1.528(5)
C19 O3 1.236(3)
C19 N50 1.359(4)
C19 N10 1.365(4)
C20 O4 1.243(3)
C20 N10 1.375(4)
C20 C60 1.430(4)
C21 C60 1.352(4)
C21 N50 1.380(4)
